data_4062094
loop_
_publ_author_name
'Bauer, Tillmann'
'Schulz, Stephan'
'Nieger, Martin'

_publ_section_title
;
Bis(alkylamino)phosphanes - Deprotonation Reactions and reactivity of
 t-BuP(NH-tBu)2 toward Group 13 Compounds
;
_journal_name_full Organometallics
_journal_year 2003
_chemical_formula_moiety 'C24 H56 Li2 N4 P2'
_chemical_formula_sum 'C24 H56 Li2 N4 P2'
_chemical_formula_weight 476.55
_space_group_IT_number 61
_symmetry_cell_setting orthorhombic
_symmetry_space_group_name_Hall '-P 2ac 2ab'
_symmetry_space_group_name_H-M 'P b c a'
_cell_angle_alpha 90.00
_cell_angle_beta 90.00
_cell_angle_gamma 90.00
_cell_formula_units_Z 8
_cell_length_a 9.8013(2)
_cell_length_b 17.6699(4)
_cell_length_c 36.0172(9)
_cell_measurement_temperature 123(2)
_cell_volume 6237.7(2)
_diffrn_ambient_temperature 123(2)
_exptl_crystal_density_diffrn 1.015
_cod_database_code 4062094

loop_
_symmetry_equiv_pos_as_xyz
'x, y, z'
'-x+1/2, -y, z+1/2'
'-x, y+1/2, -z+1/2'
'x+1/2, -y+1/2, -z'
'-x, -y, -z'
'x-1/2, y, -z-1/2'
'x, -y-1/2, z-1/2'
'-x-1/2, y-1/2, z'

loop_
_atom_site_label
_atom_site_type_symbol
_atom_site_fract_x
_atom_site_fract_y
_atom_site_fract_z
_atom_site_U_iso_or_equiv
_atom_site_adp_type
_atom_site_occupancy
_atom_site_symmetry_multiplicity
_atom_site_calc_flag
_atom_site_refinement_flags
_atom_site_disorder_assembly
_atom_site_disorder_group
Li1 Li 0.5415(4) 0.3448(2) 0.11265(11) 0.0415(10) Uani 1 1 d . . .
Li2 Li 0.6896(4) 0.4129(2) 0.14896(10) 0.0410(10) Uani 1 1 d . . .
P1 P 0.46276(6) 0.47049(3) 0.181962(16) 0.03265(17) Uani 1 1 d . . .
P2 P 0.73292(6) 0.35414(3) 0.058589(16) 0.03356(18) Uani 1 1 d . . .
N1 N 0.48721(18) 0.38580(9) 0.16216(5) 0.0311(5) Uani 1 1 d . . .
N2 N 0.55211(18) 0.35975(10) 0.05685(5) 0.0339(5) Uani 1 1 d . . .
H2 H 0.525(2) 0.4042(11) 0.0510(6) 0.041 Uiso 1 1 d . . .
N3 N 0.75310(18) 0.35270(9) 0.10481(4) 0.0312(5) Uani 1 1 d . . .
N4 N 0.62194(18) 0.51284(10) 0.17062(5) 0.0317(5) Uani 1 1 d . . .
H4 H 0.613(2) 0.5496(11) 0.1556(6) 0.038 Uiso 1 1 d . . .
C1 C 0.3485(2) 0.52869(12) 0.15033(6) 0.0374(6) Uani 1 1 d . . .
C2 C 0.3904(2) 0.53061(13) 0.10951(6) 0.0465(7) Uani 1 1 d . . .
H2A H 0.3936 0.4789 0.0997 0.070 Uiso 1 1 calc R . .
H2B H 0.4808 0.5539 0.1072 0.070 Uiso 1 1 calc R . .
H2C H 0.3238 0.5602 0.0954 0.070 Uiso 1 1 calc R . .
C3 C 0.3433(3) 0.60971(12) 0.16542(6) 0.0486(7) Uani 1 1 d . . .
H3A H 0.3169 0.6087 0.1917 0.073 Uiso 1 1 calc R . .
H3B H 0.2762 0.6391 0.1513 0.073 Uiso 1 1 calc R . .
H3C H 0.4334 0.6332 0.1630 0.073 Uiso 1 1 calc R . .
C4 C 0.2057(2) 0.49429(15) 0.15295(7) 0.0558(7) Uani 1 1 d . . .
H4A H 0.1769 0.4929 0.1790 0.084 Uiso 1 1 calc R . .
H4B H 0.2072 0.4427 0.1429 0.084 Uiso 1 1 calc R . .
H4C H 0.1416 0.5252 0.1386 0.084 Uiso 1 1 calc R . .
C5 C 0.4360(2) 0.31952(12) 0.18451(6) 0.0357(6) Uani 1 1 d . . .
C6 C 0.2810(2) 0.32201(13) 0.19176(6) 0.0452(6) Uani 1 1 d . . .
H6A H 0.2588 0.3671 0.2064 0.068 Uiso 1 1 calc R . .
H6B H 0.2535 0.2766 0.2055 0.068 Uiso 1 1 calc R . .
H6C H 0.2323 0.3239 0.1680 0.068 Uiso 1 1 calc R . .
C7 C 0.4647(2) 0.24834(12) 0.16171(7) 0.0458(7) Uani 1 1 d . . .
H7A H 0.4179 0.2520 0.1377 0.069 Uiso 1 1 calc R . .
H7B H 0.4314 0.2038 0.1752 0.069 Uiso 1 1 calc R . .
H7C H 0.5631 0.2435 0.1576 0.069 Uiso 1 1 calc R . .
C8 C 0.5088(2) 0.31173(13) 0.22223(6) 0.0495(7) Uani 1 1 d . . .
H8A H 0.4910 0.3568 0.2373 0.074 Uiso 1 1 calc R . .
H8B H 0.6073 0.3066 0.2182 0.074 Uiso 1 1 calc R . .
H8C H 0.4745 0.2668 0.2352 0.074 Uiso 1 1 calc R . .
C9 C 0.4707(2) 0.30378(13) 0.03453(6) 0.0405(6) Uani 1 1 d . . .
C10 C 0.5132(2) 0.22352(12) 0.04521(7) 0.0510(7) Uani 1 1 d . . .
H10A H 0.5001 0.2162 0.0719 0.076 Uiso 1 1 calc R . .
H10B H 0.6095 0.2158 0.0390 0.076 Uiso 1 1 calc R . .
H10C H 0.4572 0.1870 0.0315 0.076 Uiso 1 1 calc R . .
C11 C 0.4892(3) 0.31447(14) -0.00698(6) 0.0554(7) Uani 1 1 d . . .
H11A H 0.4614 0.3658 -0.0139 0.083 Uiso 1 1 calc R . .
H11B H 0.4328 0.2776 -0.0203 0.083 Uiso 1 1 calc R . .
H11C H 0.5853 0.3068 -0.0135 0.083 Uiso 1 1 calc R . .
C12 C 0.3215(2) 0.31656(15) 0.04482(7) 0.0581(8) Uani 1 1 d . . .
H12A H 0.2947 0.3682 0.0380 0.087 Uiso 1 1 calc R . .
H12B H 0.3097 0.3096 0.0716 0.087 Uiso 1 1 calc R . .
H12C H 0.2642 0.2802 0.0315 0.087 Uiso 1 1 calc R . .
C13 C 0.7762(2) 0.45316(12) 0.04235(6) 0.0378(6) Uani 1 1 d . . .
C14 C 0.7396(2) 0.46022(13) 0.00104(6) 0.0479(7) Uani 1 1 d . . .
H14A H 0.6411 0.4536 -0.0021 0.072 Uiso 1 1 calc R . .
H14B H 0.7881 0.4212 -0.0131 0.072 Uiso 1 1 calc R . .
H14C H 0.7663 0.5104 -0.0080 0.072 Uiso 1 1 calc R . .
C15 C 0.9311(2) 0.46230(13) 0.04637(7) 0.0490(7) Uani 1 1 d . . .
H15A H 0.9567 0.4570 0.0726 0.073 Uiso 1 1 calc R . .
H15B H 0.9583 0.5125 0.0374 0.073 Uiso 1 1 calc R . .
H15C H 0.9774 0.4233 0.0317 0.073 Uiso 1 1 calc R . .
C16 C 0.7067(2) 0.51685(12) 0.06387(6) 0.0487(7) Uani 1 1 d . . .
H16A H 0.7297 0.5126 0.0903 0.073 Uiso 1 1 calc R . .
H16B H 0.6076 0.5130 0.0608 0.073 Uiso 1 1 calc R . .
H16C H 0.7381 0.5658 0.0544 0.073 Uiso 1 1 calc R . .
C17 C 0.8599(2) 0.29828(12) 0.11842(6) 0.0340(6) Uani 1 1 d . . .
C18 C 1.0023(2) 0.31211(13) 0.10236(6) 0.0417(6) Uani 1 1 d . . .
H18A H 0.9998 0.3054 0.0754 0.063 Uiso 1 1 calc R . .
H18B H 1.0668 0.2760 0.1132 0.063 Uiso 1 1 calc R . .
H18C H 1.0314 0.3638 0.1082 0.063 Uiso 1 1 calc R . .
C19 C 0.8708(2) 0.30916(13) 0.16069(6) 0.0422(6) Uani 1 1 d . . .
H19A H 0.7814 0.3005 0.1721 0.063 Uiso 1 1 calc R . .
H19B H 0.9011 0.3609 0.1661 0.063 Uiso 1 1 calc R . .
H19C H 0.9369 0.2730 0.1708 0.063 Uiso 1 1 calc R . .
C20 C 0.8208(2) 0.21588(11) 0.11002(6) 0.0410(6) Uani 1 1 d . . .
H20A H 0.7297 0.2055 0.1200 0.061 Uiso 1 1 calc R . .
H20B H 0.8872 0.1818 0.1216 0.061 Uiso 1 1 calc R . .
H20C H 0.8208 0.2078 0.0831 0.061 Uiso 1 1 calc R . .
C21 C 0.7118(2) 0.54149(12) 0.20122(6) 0.0373(6) Uani 1 1 d . . .
C22 C 0.7335(2) 0.47842(12) 0.22935(6) 0.0454(7) Uani 1 1 d . . .
H22A H 0.6459 0.4647 0.2406 0.068 Uiso 1 1 calc R . .
H22B H 0.7963 0.4958 0.2487 0.068 Uiso 1 1 calc R . .
H22C H 0.7725 0.4341 0.2168 0.068 Uiso 1 1 calc R . .
C23 C 0.6496(3) 0.61018(13) 0.22075(6) 0.0552(8) Uani 1 1 d . . .
H23A H 0.6361 0.6510 0.2027 0.083 Uiso 1 1 calc R . .
H23B H 0.7113 0.6274 0.2404 0.083 Uiso 1 1 calc R . .
H23C H 0.5616 0.5961 0.2316 0.083 Uiso 1 1 calc R . .
C24 C 0.8478(2) 0.56241(14) 0.18356(7) 0.0552(7) Uani 1 1 d . . .
H24A H 0.8339 0.6032 0.1655 0.083 Uiso 1 1 calc R . .
H24B H 0.8859 0.5181 0.1709 0.083 Uiso 1 1 calc R . .
H24C H 0.9113 0.5794 0.2029 0.083 Uiso 1 1 calc R . .

loop_
_atom_site_aniso_label
_atom_site_aniso_U_11
_atom_site_aniso_U_22
_atom_site_aniso_U_33
_atom_site_aniso_U_23
_atom_site_aniso_U_13
_atom_site_aniso_U_12
Li1 0.040(3) 0.046(2) 0.039(2) -0.004(2) 0.0005(19) -0.006(2)
Li2 0.039(3) 0.048(2) 0.036(2) 0.0008(19) -0.0030(19) -0.002(2)
P1 0.0319(4) 0.0391(4) 0.0270(3) -0.0017(3) 0.0030(3) 0.0002(3)
P2 0.0340(4) 0.0384(4) 0.0283(3) -0.0017(3) 0.0023(3) 0.0015(3)
N1 0.0308(11) 0.0327(10) 0.0298(10) -0.0002(9) 0.0041(8) -0.0036(9)
N2 0.0325(12) 0.0335(11) 0.0357(11) -0.0032(10) -0.0015(9) 0.0025(10)
N3 0.0329(11) 0.0329(11) 0.0279(10) -0.0012(9) 0.0012(9) 0.0019(9)
N4 0.0350(12) 0.0347(12) 0.0255(10) 0.0026(9) -0.0029(9) -0.0005(10)
C1 0.0314(14) 0.0455(15) 0.0353(13) -0.0026(12) 0.0013(11) 0.0005(13)
C2 0.0465(17) 0.0572(16) 0.0358(14) -0.0015(13) -0.0034(12) 0.0111(14)
C3 0.0510(18) 0.0494(16) 0.0454(16) 0.0010(13) 0.0032(13) 0.0137(14)
C4 0.0359(17) 0.0696(18) 0.0620(18) 0.0096(15) -0.0055(13) 0.0045(14)
C5 0.0369(15) 0.0361(14) 0.0340(13) -0.0009(12) 0.0050(11) -0.0037(12)
C6 0.0416(16) 0.0462(15) 0.0478(16) -0.0007(13) 0.0094(12) -0.0085(13)
C7 0.0445(17) 0.0384(14) 0.0547(16) -0.0003(13) 0.0103(13) -0.0047(13)
C8 0.0575(18) 0.0495(16) 0.0414(15) 0.0128(13) -0.0010(13) -0.0093(14)
C9 0.0403(16) 0.0444(16) 0.0368(14) -0.0066(12) -0.0077(12) -0.0013(13)
C10 0.0555(19) 0.0460(16) 0.0514(17) -0.0091(13) -0.0113(13) -0.0057(14)
C11 0.066(2) 0.0618(17) 0.0385(16) -0.0103(14) -0.0139(14) 0.0023(15)
C12 0.0379(17) 0.0706(18) 0.0657(19) -0.0106(15) -0.0095(14) -0.0084(15)
C13 0.0384(15) 0.0441(15) 0.0310(13) 0.0040(11) 0.0069(11) -0.0006(12)
C14 0.0516(17) 0.0547(16) 0.0373(14) 0.0088(12) 0.0078(13) 0.0058(14)
C15 0.0467(17) 0.0528(16) 0.0475(16) 0.0094(13) 0.0060(13) -0.0077(14)
C16 0.0640(19) 0.0341(14) 0.0480(16) 0.0022(13) 0.0140(14) -0.0020(13)
C17 0.0344(14) 0.0364(14) 0.0311(13) -0.0009(11) 0.0013(11) 0.0003(12)
C18 0.0365(16) 0.0505(16) 0.0381(14) -0.0028(12) -0.0037(11) 0.0037(13)
C19 0.0425(16) 0.0480(15) 0.0361(14) 0.0006(12) -0.0041(12) 0.0043(13)
C20 0.0395(15) 0.0399(15) 0.0435(15) 0.0029(12) -0.0012(12) 0.0072(12)
C21 0.0418(16) 0.0386(14) 0.0316(13) -0.0013(12) -0.0091(11) -0.0017(12)
C22 0.0527(17) 0.0512(16) 0.0325(13) -0.0004(12) -0.0144(12) -0.0031(14)
C23 0.073(2) 0.0477(16) 0.0453(16) -0.0119(13) -0.0160(14) 0.0037(15)
C24 0.0458(18) 0.0647(17) 0.0552(17) 0.0087(14) -0.0127(14) -0.0173(14)

loop_
_geom_bond_atom_site_label_1
_geom_bond_atom_site_label_2
_geom_bond_distance
_geom_bond_site_symmetry_2
_geom_bond_publ_flag
Li1 N1 1.997(4) . ?
Li1 N2 2.030(4) . ?
Li1 N3 2.098(4) . ?
Li1 Li2 2.296(5) . ?
Li1 C7 2.567(4) . ?
Li1 P2 2.709(4) . ?
Li2 N3 2.012(4) . ?
Li2 N4 2.041(4) . ?
Li2 N1 2.096(4) . ?
Li2 C19 2.587(4) . ?
Li2 P1 2.719(4) . ?
P1 N1 1.6750(17) . ?
P1 N4 1.7779(19) . ?
P1 C1 1.900(2) . ?
P2 N3 1.6768(17) . ?
P2 N2 1.7761(19) . ?
P2 C13 1.893(2) . ?
N1 C5 1.507(3) . ?
N2 C9 1.503(3) . ?
N2 H2 0.854(19) . ?
N3 C17 1.503(3) . ?
N4 C21 1.499(3) . ?
N4 H4 0.849(18) . ?
C1 C2 1.527(3) . ?
C1 C4 1.529(3) . ?
C1 C3 1.532(3) . ?
C2 H2A 0.9800 . ?
C2 H2B 0.9800 . ?
C2 H2C 0.9800 . ?
C3 H3A 0.9800 . ?
C3 H3B 0.9800 . ?
C3 H3C 0.9800 . ?
C4 H4A 0.9800 . ?
C4 H4B 0.9800 . ?
C4 H4C 0.9800 . ?
C5 C7 1.528(3) . ?
C5 C8 1.541(3) . ?
C5 C6 1.542(3) . ?
C6 H6A 0.9800 . ?
C6 H6B 0.9800 . ?
C6 H6C 0.9800 . ?
C7 H7A 0.9800 . ?
C7 H7B 0.9800 . ?
C7 H7C 0.9800 . ?
C8 H8A 0.9800 . ?
C8 H8B 0.9800 . ?
C8 H8C 0.9800 . ?
C9 C11 1.518(3) . ?
C9 C12 1.526(3) . ?
C9 C10 1.527(3) . ?
C10 H10A 0.9800 . ?
C10 H10B 0.9800 . ?
C10 H10C 0.9800 . ?
C11 H11A 0.9800 . ?
C11 H11B 0.9800 . ?
C11 H11C 0.9800 . ?
C12 H12A 0.9800 . ?
C12 H12B 0.9800 . ?
C12 H12C 0.9800 . ?
C13 C16 1.527(3) . ?
C13 C15 1.534(3) . ?
C13 C14 1.536(3) . ?
C14 H14A 0.9800 . ?
C14 H14B 0.9800 . ?
C14 H14C 0.9800 . ?
C15 H15A 0.9800 . ?
C15 H15B 0.9800 . ?
C15 H15C 0.9800 . ?
C16 H16A 0.9800 . ?
C16 H16B 0.9800 . ?
C16 H16C 0.9800 . ?
C17 C18 1.530(3) . ?
C17 C20 1.536(3) . ?
C17 C19 1.538(3) . ?
C18 H18A 0.9800 . ?
C18 H18B 0.9800 . ?
C18 H18C 0.9800 . ?
C19 H19A 0.9800 . ?
C19 H19B 0.9800 . ?
C19 H19C 0.9800 . ?
C20 H20A 0.9800 . ?
C20 H20B 0.9800 . ?
C20 H20C 0.9800 . ?
C21 C22 1.521(3) . ?
C21 C24 1.522(3) . ?
C21 C23 1.530(3) . ?
C22 H22A 0.9800 . ?
C22 H22B 0.9800 . ?
C22 H22C 0.9800 . ?
C23 H23A 0.9800 . ?
C23 H23B 0.9800 . ?
C23 H23C 0.9800 . ?
C24 H24A 0.9800 . ?
C24 H24B 0.9800 . ?
C24 H24C 0.9800 . ?
